data_7034023
loop_
_publ_author_name
'Huang, Jing'
'Deng, Zhao-Peng'
'Xiao, Ying-Hui'
'Huo, Li-Hua'
'Zhao, Shu-Nan'
'Ge, Fa-Yuan'
'Gao, Shan'

_publ_section_title
;
 Macrocyclic dinuclear, helical, layered and 3-D Ag(i) complexes
 constructed from AgX (X = NO3(-) and ClO4(-)) and flexible bis(pyridyl)
 ligands with a chelating spacer: syntheses, structures and
 photoluminescence properties.
;
_journal_issue 12
_journal_name_full 'Dalton transactions (Cambridge, England : 2003)'
_journal_page_first 5837
_journal_page_last 5847
_journal_paper_doi 10.1039/c5dt00265f
_journal_volume 44
_journal_year 2015
_chemical_formula_moiety 'C15 H20 Ag2 N6 O6, 2(H2 O)'
_chemical_formula_sum 'C15 H24 Ag2 N6 O8'
_chemical_formula_weight 632.14
_chemical_name_systematic
; 
 ? 
;
_space_group_IT_number 61
_symmetry_cell_setting orthorhombic
_symmetry_space_group_name_Hall '-P 2ac 2ab'
_symmetry_space_group_name_H-M 'P b c a'
_atom_sites_solution_hydrogens geom
_atom_sites_solution_primary direct
_atom_sites_solution_secondary difmap
_audit_creation_method SHELXL-97
_audit_update_record
;
2014-12-02 deposited with the CCDC.
2015-02-12 downloaded from the CCDC.
;
_cell_angle_alpha 90.00
_cell_angle_beta 90.00
_cell_angle_gamma 90.00
_cell_formula_units_Z 8
_cell_length_a 16.0866(9)
_cell_length_b 12.8688(7)
_cell_length_c 20.3039(16)
_cell_measurement_reflns_used 2142
_cell_measurement_temperature 295(2)
_cell_measurement_theta_max 27.50
_cell_measurement_theta_min 3.17
_cell_volume 4203.2(5)
_computing_cell_refinement
;
CrysAlis Pro (Agilent, 2013)
;
_computing_data_collection
;
CrysAlis Pro (Agilent, 2013)
;
_computing_data_reduction
;
CrysAlis Pro (Agilent, 2013)
;
_computing_molecular_graphics '(K. Brandenburg, Diamond 3.1, 2009)'
_computing_publication_material '(K. Brandenburg, Diamond 3.1, 2009)'
_computing_structure_refinement 'SHELXL-97 (Sheldrick, 1997)'
_computing_structure_solution 'SHELXS-97 (Sheldrick, 1990)'
_diffrn_ambient_temperature 295(2)
_diffrn_detector_area_resol_mean 16.1954
_diffrn_measured_fraction_theta_full 0.989
_diffrn_measured_fraction_theta_max 0.989
_diffrn_measurement_device_type 'Xcalibur, Eos'
_diffrn_measurement_method '\w scans'
_diffrn_radiation_monochromator graphite
_diffrn_radiation_source 'Enhance (Mo) X-ray Source'
_diffrn_radiation_type MoK\a
_diffrn_radiation_wavelength 0.71073
_diffrn_reflns_av_R_equivalents 0.0275
_diffrn_reflns_av_sigmaI/netI 0.0412
_diffrn_reflns_limit_h_max 20
_diffrn_reflns_limit_h_min -8
_diffrn_reflns_limit_k_max 6
_diffrn_reflns_limit_k_min -16
_diffrn_reflns_limit_l_max 26
_diffrn_reflns_limit_l_min -12
_diffrn_reflns_number 9777
_diffrn_reflns_theta_full 27.56
_diffrn_reflns_theta_max 27.56
_diffrn_reflns_theta_min 3.15
_exptl_absorpt_coefficient_mu 1.920
_exptl_absorpt_correction_T_max 0.7749
_exptl_absorpt_correction_T_min 0.7118
_exptl_absorpt_correction_type multi-scan
_exptl_absorpt_process_details
; 
CrysAlis Pro (Agilent, 2013)
Empirical absorption correction using spherical harmonics,
 implemented in SCALE3 ABSPACK scaling algorithm. 
;
_exptl_crystal_colour colorless
_exptl_crystal_density_diffrn 1.998
_exptl_crystal_density_method 'not measured'
_exptl_crystal_description prism
_exptl_crystal_F_000 2512
_exptl_crystal_size_max 0.19
_exptl_crystal_size_mid 0.16
_exptl_crystal_size_min 0.14
_refine_diff_density_max 0.639
_refine_diff_density_min -0.810
_refine_diff_density_rms 0.122
_refine_ls_extinction_method none
_refine_ls_goodness_of_fit_ref 1.063
_refine_ls_hydrogen_treatment mixed
_refine_ls_matrix_type full
_refine_ls_number_parameters 292
_refine_ls_number_reflns 4810
_refine_ls_number_restraints 2
_refine_ls_restrained_S_all 1.063
_refine_ls_R_factor_all 0.0583
_refine_ls_R_factor_gt 0.0400
_refine_ls_shift/su_max 0.001
_refine_ls_shift/su_mean 0.000
_refine_ls_structure_factor_coef Fsqd
_refine_ls_weighting_details 'calc w=1/[\s^2^(Fo^2^)+(0.0410P)^2^+2.4019P] where P=(Fo^2^+2Fc^2^)/3'
_refine_ls_weighting_scheme calc
_refine_ls_wR_factor_gt 0.0889
_refine_ls_wR_factor_ref 0.0982
_reflns_number_gt 3681
_reflns_number_total 4810
_reflns_threshold_expression >2sigma(I)
_cod_data_source_file c5dt00265f2.cif
_cod_data_source_block complex1
_cod_depositor_comments 'Adding full bibliography for 7034023--7034030.cif.'
_cod_original_sg_symbol_H-M 'P bca'
_cod_database_code 7034023

loop_
_symmetry_equiv_pos_as_xyz
'x, y, z'
'-x+1/2, -y, z+1/2'
'x+1/2, -y+1/2, -z'
'-x, y+1/2, -z+1/2'
'-x, -y, -z'
'x-1/2, y, -z-1/2'
'-x-1/2, y-1/2, z'
'x, -y-1/2, z-1/2'

loop_
_atom_site_label
_atom_site_type_symbol
_atom_site_fract_x
_atom_site_fract_y
_atom_site_fract_z
_atom_site_U_iso_or_equiv
_atom_site_adp_type
_atom_site_occupancy
_atom_site_symmetry_multiplicity
_atom_site_calc_flag
_atom_site_refinement_flags
Ag1 Ag 0.57901(2) 0.66394(3) 0.823160(18) 0.04579(12) Uani 1 1 d .
Ag2 Ag 0.731114(18) 0.54588(2) 0.779030(17) 0.03587(11) Uani 1 1 d .
O1 O 0.5529(3) 0.8059(3) 0.9098(3) 0.0890(15) Uani 1 1 d .
O1W O 0.4296(4) 0.8528(5) 0.9949(4) 0.141(2) Uani 1 1 d G
H1W1 H 0.4326 0.9108 1.0148 0.211 Uiso 1 1 d R
H1W2 H 0.4715 0.8470 0.9696 0.211 Uiso 1 1 d R
O2 O 0.6373(3) 0.8840(3) 0.8468(2) 0.0843(13) Uani 1 1 d .
O2W O 0.3241(4) 0.8356(4) 0.8993(3) 0.127(2) Uani 1 1 d G
H2W1 H 0.3597 0.8355 0.9302 0.191 Uiso 1 1 d R
H2W2 H 0.3212 0.7748 0.8831 0.191 Uiso 1 1 d R
O3 O 0.5847(3) 0.9644(3) 0.9287(2) 0.0776(12) Uani 1 1 d .
O4 O 0.4272(2) 0.6473(4) 0.8579(2) 0.0742(12) Uani 1 1 d .
O5 O 0.3902(3) 0.5282(3) 0.7897(3) 0.0995(17) Uani 1 1 d .
O6 O 0.3004(2) 0.6290(4) 0.83232(19) 0.0723(12) Uani 1 1 d .
N1 N 0.5959(2) 0.6883(3) 0.71536(18) 0.0357(8) Uani 1 1 d .
N2 N 0.6387(2) 0.4485(3) 0.72679(17) 0.0315(7) Uani 1 1 d D
H2N H 0.665(2) 0.423(3) 0.6942(15) 0.047 Uiso 1 1 d D
N3 N 0.6974(2) 0.1257(3) 0.85736(18) 0.0338(8) Uani 1 1 d D
H3N H 0.669(2) 0.074(2) 0.873(2) 0.051 Uiso 1 1 d D
N4 N 0.8779(2) 0.0641(3) 0.90887(18) 0.0377(8) Uani 1 1 d .
N5 N 0.5917(3) 0.8847(3) 0.8963(2) 0.0483(10) Uani 1 1 d .
N6 N 0.3732(2) 0.5991(3) 0.8265(2) 0.0447(9) Uani 1 1 d .
C1 C 0.5889(2) 0.6104(3) 0.6715(2) 0.0368(10) Uani 1 1 d .
C2 C 0.5981(3) 0.6267(4) 0.6040(3) 0.0543(13) Uani 1 1 d .
H2A H 0.5918 0.5722 0.5744 0.065 Uiso 1 1 calc R
C3 C 0.6169(4) 0.7258(5) 0.5821(3) 0.0679(16) Uani 1 1 d .
H3A H 0.6238 0.7388 0.5373 0.081 Uiso 1 1 calc R
C4 C 0.6252(3) 0.8045(4) 0.6271(3) 0.0571(14) Uani 1 1 d .
H4A H 0.6379 0.8715 0.6132 0.069 Uiso 1 1 calc R
C5 C 0.6145(3) 0.7837(4) 0.6927(3) 0.0467(11) Uani 1 1 d .
H5A H 0.6204 0.8377 0.7227 0.056 Uiso 1 1 calc R
C6 C 0.5666(3) 0.5053(3) 0.6989(3) 0.0438(11) Uani 1 1 d .
H6A H 0.5250 0.5140 0.7330 0.053 Uiso 1 1 calc R
H6B H 0.5421 0.4637 0.6641 0.053 Uiso 1 1 calc R
C7 C 0.6071(3) 0.3581(3) 0.7643(2) 0.0353(9) Uani 1 1 d .
H7A H 0.5756 0.3138 0.7348 0.042 Uiso 1 1 calc R
H7B H 0.5694 0.3827 0.7981 0.042 Uiso 1 1 calc R
C8 C 0.6745(2) 0.2940(3) 0.7965(2) 0.0373(10) Uani 1 1 d .
H8A H 0.7064 0.3374 0.8263 0.045 Uiso 1 1 calc R
H8B H 0.7120 0.2675 0.7630 0.045 Uiso 1 1 calc R
C9 C 0.6366(2) 0.2039(3) 0.8344(2) 0.0360(10) Uani 1 1 d .
H9A H 0.6072 0.2313 0.8723 0.043 Uiso 1 1 calc R
H9B H 0.5961 0.1696 0.8064 0.043 Uiso 1 1 calc R
C10 C 0.7488(3) 0.1625(4) 0.9134(2) 0.0422(11) Uani 1 1 d .
H10A H 0.7129 0.1861 0.9487 0.051 Uiso 1 1 calc R
H10B H 0.7828 0.2206 0.8993 0.051 Uiso 1 1 calc R
C11 C 0.8037(3) 0.0766(3) 0.9380(2) 0.0372(9) Uani 1 1 d .
C12 C 0.7774(3) 0.0103(4) 0.9874(2) 0.0507(12) Uani 1 1 d .
H12A H 0.7263 0.0209 1.0078 0.061 Uiso 1 1 calc R
C13 C 0.8273(4) -0.0716(4) 1.0062(3) 0.0580(14) Uani 1 1 d .
H13A H 0.8097 -0.1179 1.0384 0.070 Uiso 1 1 calc R
C14 C 0.9035(3) -0.0840(4) 0.9767(3) 0.0547(13) Uani 1 1 d .
H14A H 0.9386 -0.1380 0.9890 0.066 Uiso 1 1 calc R
C15 C 0.9266(3) -0.0150(4) 0.9288(2) 0.0462(11) Uani 1 1 d .
H15A H 0.9784 -0.0231 0.9090 0.055 Uiso 1 1 calc R

loop_
_atom_site_aniso_label
_atom_site_aniso_U_11
_atom_site_aniso_U_22
_atom_site_aniso_U_33
_atom_site_aniso_U_23
_atom_site_aniso_U_13
_atom_site_aniso_U_12
Ag1 0.0493(2) 0.0485(2) 0.0396(2) 0.00613(17) 0.00290(17) 0.00972(16)
Ag2 0.03204(17) 0.03061(18) 0.0450(2) -0.00497(15) -0.00195(14) -0.00451(12)
O1 0.103(3) 0.046(2) 0.118(4) -0.012(3) 0.035(3) -0.020(2)
O1W 0.133(5) 0.150(5) 0.139(6) -0.009(5) 0.032(4) -0.002(4)
O2 0.087(3) 0.080(3) 0.085(3) 0.003(3) 0.020(3) 0.011(2)
O2W 0.211(7) 0.064(3) 0.106(4) -0.003(3) 0.068(5) -0.002(3)
O3 0.092(3) 0.049(2) 0.092(3) -0.029(2) 0.007(3) -0.0063(19)
O4 0.0428(19) 0.114(3) 0.066(3) -0.012(3) -0.0036(19) -0.015(2)
O5 0.134(4) 0.052(3) 0.113(4) -0.024(3) 0.041(3) 0.001(3)
O6 0.0399(18) 0.118(4) 0.058(2) -0.005(2) -0.0043(18) 0.006(2)
N1 0.0374(18) 0.0326(19) 0.037(2) 0.0032(16) -0.0004(16) 0.0045(15)
N2 0.0315(17) 0.0260(17) 0.0370(19) -0.0020(16) -0.0005(15) 0.0004(13)
N3 0.0315(17) 0.0257(18) 0.044(2) 0.0010(16) 0.0002(16) -0.0002(14)
N4 0.0397(19) 0.0360(19) 0.037(2) 0.0011(17) -0.0016(17) -0.0024(15)
N5 0.051(2) 0.039(2) 0.055(3) 0.003(2) -0.007(2) 0.0068(19)
N6 0.045(2) 0.045(2) 0.044(2) 0.008(2) 0.0014(19) -0.0008(18)
C1 0.0301(19) 0.034(2) 0.046(3) 0.004(2) -0.0061(19) 0.0073(17)
C2 0.064(3) 0.055(3) 0.043(3) -0.004(3) -0.005(3) 0.006(3)
C3 0.080(4) 0.078(4) 0.045(3) 0.022(3) 0.010(3) 0.009(3)
C4 0.066(3) 0.043(3) 0.062(4) 0.018(3) 0.006(3) 0.000(2)
C5 0.051(3) 0.033(2) 0.056(3) 0.004(2) 0.003(2) 0.002(2)
C6 0.034(2) 0.034(2) 0.063(3) 0.000(2) -0.014(2) -0.0035(18)
C7 0.034(2) 0.027(2) 0.046(3) -0.0024(19) -0.0007(19) -0.0021(16)
C8 0.031(2) 0.032(2) 0.048(3) 0.002(2) 0.003(2) -0.0024(17)
C9 0.0297(19) 0.032(2) 0.047(3) 0.006(2) 0.0079(19) 0.0043(16)
C10 0.045(2) 0.037(2) 0.044(3) -0.005(2) 0.003(2) 0.0023(18)
C11 0.042(2) 0.038(2) 0.032(2) -0.0005(19) -0.0030(19) -0.0022(19)
C12 0.060(3) 0.059(3) 0.033(2) 0.006(2) 0.007(2) -0.007(2)
C13 0.081(4) 0.052(3) 0.040(3) 0.020(2) -0.013(3) -0.014(3)
C14 0.067(3) 0.044(3) 0.053(3) 0.009(3) -0.022(3) 0.003(2)
C15 0.044(2) 0.047(3) 0.048(3) 0.002(2) -0.007(2) 0.001(2)

loop_
_atom_type_symbol
_atom_type_description
_atom_type_scat_dispersion_real
_atom_type_scat_dispersion_imag
_atom_type_scat_source
C C 0.0033 0.0016 'International Tables Vol C Tables 4.2.6.8 and 6.1.1.4'
H H 0.0000 0.0000 'International Tables Vol C Tables 4.2.6.8 and 6.1.1.4'
N N 0.0061 0.0033 'International Tables Vol C Tables 4.2.6.8 and 6.1.1.4'
O O 0.0106 0.0060 'International Tables Vol C Tables 4.2.6.8 and 6.1.1.4'
Ag Ag -0.8971 1.1015 'International Tables Vol C Tables 4.2.6.8 and 6.1.1.4'

loop_
_geom_angle_atom_site_label_1
_geom_angle_atom_site_label_2
_geom_angle_atom_site_label_3
_geom_angle
_geom_angle_site_symmetry_1
_geom_angle_site_symmetry_3
N1 Ag1 N4 142.66(12) . 7_765
N1 Ag1 O4 113.59(13) . .
N4 Ag1 O4 91.87(13) 7_765 .
N1 Ag1 O1 126.33(14) . .
N4 Ag1 O1 85.84(15) 7_765 .
O4 Ag1 O1 73.39(14) . .
N1 Ag1 Ag2 71.33(9) . .
N4 Ag1 Ag2 72.25(9) 7_765 .
O4 Ag1 Ag2 144.73(11) . .
O1 Ag1 Ag2 133.92(11) . .
N3 Ag2 N2 162.67(13) 7_765 .
N3 Ag2 Ag1 88.51(9) 7_765 .
N2 Ag2 Ag1 83.26(9) . .
N5 O1 Ag1 110.7(4) . .
H1W1 O1W H1W2 108.7 . .
H2W1 O2W H2W2 108.6 . .
N6 O4 Ag1 124.7(3) . .
C1 N1 C5 118.2(4) . .
C1 N1 Ag1 122.3(3) . .
C5 N1 Ag1 119.5(3) . .
C7 N2 C6 108.4(3) . .
C7 N2 Ag2 115.4(3) . .
C6 N2 Ag2 115.4(3) . .
C7 N2 H2N 106(3) . .
C6 N2 H2N 107(3) . .
Ag2 N2 H2N 104(3) . .
C9 N3 C10 113.2(3) . .
C9 N3 Ag2 115.6(3) . 7_755
C10 N3 Ag2 114.1(3) . 7_755
C9 N3 H3N 107(3) . .
C10 N3 H3N 105(3) . .
Ag2 N3 H3N 100(3) 7_755 .
C11 N4 C15 118.4(4) . .
C11 N4 Ag1 122.8(3) . 7_755
C15 N4 Ag1 118.7(3) . 7_755
O1 N5 O3 121.8(5) . .
O1 N5 O2 118.4(5) . .
O3 N5 O2 119.7(5) . .
O5 N6 O6 120.5(5) . .
O5 N6 O4 122.2(5) . .
O6 N6 O4 117.2(5) . .
N1 C1 C2 121.9(4) . .
N1 C1 C6 116.4(4) . .
C2 C1 C6 121.6(5) . .
C3 C2 C1 118.6(5) . .
C3 C2 H2A 120.7 . .
C1 C2 H2A 120.7 . .
C4 C3 C2 119.2(5) . .
C4 C3 H3A 120.4 . .
C2 C3 H3A 120.4 . .
C5 C4 C3 119.4(5) . .
C5 C4 H4A 120.3 . .
C3 C4 H4A 120.3 . .
N1 C5 C4 122.6(5) . .
N1 C5 H5A 118.7 . .
C4 C5 H5A 118.7 . .
N2 C6 C1 113.4(3) . .
N2 C6 H6A 108.9 . .
C1 C6 H6A 108.9 . .
N2 C6 H6B 108.9 . .
C1 C6 H6B 108.9 . .
H6A C6 H6B 107.7 . .
N2 C7 C8 113.9(3) . .
N2 C7 H7A 108.8 . .
C8 C7 H7A 108.8 . .
N2 C7 H7B 108.8 . .
C8 C7 H7B 108.8 . .
H7A C7 H7B 107.7 . .
C7 C8 C9 110.3(3) . .
C7 C8 H8A 109.6 . .
C9 C8 H8A 109.6 . .
C7 C8 H8B 109.6 . .
C9 C8 H8B 109.6 . .
H8A C8 H8B 108.1 . .
N3 C9 C8 114.4(3) . .
N3 C9 H9A 108.6 . .
C8 C9 H9A 108.6 . .
N3 C9 H9B 108.6 . .
C8 C9 H9B 108.6 . .
H9A C9 H9B 107.6 . .
N3 C10 C11 110.4(4) . .
N3 C10 H10A 109.6 . .
C11 C10 H10A 109.6 . .
N3 C10 H10B 109.6 . .
C11 C10 H10B 109.6 . .
H10A C10 H10B 108.1 . .
N4 C11 C12 121.3(4) . .
N4 C11 C10 117.7(4) . .
C12 C11 C10 121.0(4) . .
C13 C12 C11 119.5(5) . .
C13 C12 H12A 120.2 . .
C11 C12 H12A 120.2 . .
C14 C13 C12 119.2(5) . .
C14 C13 H13A 120.4 . .
C12 C13 H13A 120.4 . .
C15 C14 C13 118.5(5) . .
C15 C14 H14A 120.7 . .
C13 C14 H14A 120.7 . .
N4 C15 C14 123.0(5) . .
N4 C15 H15A 118.5 . .
C14 C15 H15A 118.5 . .

loop_
_geom_bond_atom_site_label_1
_geom_bond_atom_site_label_2
_geom_bond_distance
_geom_bond_site_symmetry_2
Ag1 N1 2.228(4) .
Ag1 N4 2.272(4) 7_765
Ag1 O4 2.551(4) .
Ag1 O1 2.571(5) .
Ag1 Ag2 3.0163(5) .
Ag2 N3 2.215(4) 7_765
Ag2 N2 2.215(3) .
O1 N5 1.222(5) .
O1W H1W1 0.8499 .
O1W H1W2 0.8501 .
O2 N5 1.245(6) .
O2W H2W1 0.8500 .
O2W H2W2 0.8499 .
O3 N5 1.224(5) .
O4 N6 1.243(5) .
O5 N6 1.211(5) .
O6 N6 1.238(5) .
N1 C1 1.345(6) .
N1 C5 1.346(6) .
N2 C7 1.481(5) .
N2 C6 1.483(5) .
N2 H2N 0.85(4) .
N3 C9 1.478(5) .
N3 C10 1.483(6) .
N3 Ag2 2.215(4) 7_755
N3 H3N 0.86(4) .
N4 C11 1.342(5) .
N4 C15 1.346(6) .
N4 Ag1 2.272(4) 7_755
C1 C2 1.394(7) .
C1 C6 1.506(6) .
C2 C3 1.384(8) .
C2 H2A 0.9300 .
C3 C4 1.371(8) .
C3 H3A 0.9300 .
C4 C5 1.369(7) .
C4 H4A 0.9300 .
C5 H5A 0.9300 .
C6 H6A 0.9700 .
C6 H6B 0.9700 .
C7 C8 1.510(6) .
C7 H7A 0.9700 .
C7 H7B 0.9700 .
C8 C9 1.520(6) .
C8 H8A 0.9700 .
C8 H8B 0.9700 .
C9 H9A 0.9700 .
C9 H9B 0.9700 .
C10 C11 1.501(6) .
C10 H10A 0.9700 .
C10 H10B 0.9700 .
C11 C12 1.383(6) .
C12 C13 1.379(7) .
C12 H12A 0.9300 .
C13 C14 1.373(8) .
C13 H13A 0.9300 .
C14 C15 1.369(7) .
C14 H14A 0.9300 .
C15 H15A 0.9300 .

loop_
_geom_hbond_atom_site_label_D
_geom_hbond_atom_site_label_H
_geom_hbond_atom_site_label_A
_geom_hbond_distance_DH
_geom_hbond_distance_HA
_geom_hbond_distance_DA
_geom_hbond_angle_DHA
_geom_hbond_site_symmetry_A
O1W H1W1 O3 0.85 1.99 2.826(8) 166.8 5_677
O1W H1W2 O1 0.85 1.86 2.698(7) 167.3 .
O1W H1W2 O3 0.85 2.51 3.176(7) 136.3 .
O2W H2W1 O1W 0.85 1.74 2.589(9) 172.3 .
O2W H2W2 O6 0.85 2.17 3.011(7) 171.6 .
O2W H2W2 O4 0.85 2.42 3.055(7) 131.9 .
N2 H2N O2W 0.85(4) 2.21(2) 3.003(6) 154(4) 4_646
N3 H3N O3 0.86(4) 2.269(15) 3.114(6) 168(4) 1_545
N3 H3N O2 0.86(4) 2.56(3) 3.265(6) 140(4) 1_545

loop_
_geom_torsion_atom_site_label_1
_geom_torsion_atom_site_label_2
_geom_torsion_atom_site_label_3
_geom_torsion_atom_site_label_4
_geom_torsion
_geom_torsion_site_symmetry_1
_geom_torsion_site_symmetry_4
N1 Ag1 Ag2 N3 126.89(13) . 7_765
N4 Ag1 Ag2 N3 -61.54(13) 7_765 7_765
O4 Ag1 Ag2 N3 -128.40(19) . 7_765
O1 Ag1 Ag2 N3 4.01(17) . 7_765
N1 Ag1 Ag2 N2 -68.39(13) . .
N4 Ag1 Ag2 N2 103.18(13) 7_765 .
O4 Ag1 Ag2 N2 36.32(19) . .
O1 Ag1 Ag2 N2 168.73(18) . .
N1 Ag1 O1 N5 -36.2(4) . .
N4 Ag1 O1 N5 123.2(4) 7_765 .
O4 Ag1 O1 N5 -143.6(4) . .
Ag2 Ag1 O1 N5 62.9(4) . .
N1 Ag1 O4 N6 40.2(4) . .
N4 Ag1 O4 N6 -111.8(4) 7_765 .
O1 Ag1 O4 N6 163.2(4) . .
Ag2 Ag1 O4 N6 -50.6(5) . .
N4 Ag1 N1 C1 52.1(4) 7_765 .
O4 Ag1 N1 C1 -77.0(3) . .
O1 Ag1 N1 C1 -163.2(3) . .
Ag2 Ag1 N1 C1 65.4(3) . .
N4 Ag1 N1 C5 -127.3(3) 7_765 .
O4 Ag1 N1 C5 103.6(3) . .
O1 Ag1 N1 C5 17.4(4) . .
Ag2 Ag1 N1 C5 -114.0(3) . .
N3 Ag2 N2 C7 -28.8(5) 7_765 .
Ag1 Ag2 N2 C7 -91.0(3) . .
N3 Ag2 N2 C6 99.0(5) 7_765 .
Ag1 Ag2 N2 C6 36.8(3) . .
Ag1 O1 N5 O3 175.5(4) . .
Ag1 O1 N5 O2 -2.0(6) . .
Ag1 O4 N6 O5 25.3(7) . .
Ag1 O4 N6 O6 -151.9(4) . .
C5 N1 C1 C2 -1.7(6) . .
Ag1 N1 C1 C2 178.8(3) . .
C5 N1 C1 C6 -179.0(4) . .
Ag1 N1 C1 C6 1.6(5) . .
N1 C1 C2 C3 1.5(7) . .
C6 C1 C2 C3 178.6(4) . .
C1 C2 C3 C4 -0.5(8) . .
C2 C3 C4 C5 -0.2(9) . .
C1 N1 C5 C4 1.1(7) . .
Ag1 N1 C5 C4 -179.5(4) . .
C3 C4 C5 N1 -0.1(8) . .
C7 N2 C6 C1 168.1(4) . .
Ag2 N2 C6 C1 37.0(5) . .
N1 C1 C6 N2 -81.1(5) . .
C2 C1 C6 N2 101.7(5) . .
C6 N2 C7 C8 -179.1(4) . .
Ag2 N2 C7 C8 -47.9(4) . .
N2 C7 C8 C9 179.4(4) . .
C10 N3 C9 C8 73.2(5) . .
Ag2 N3 C9 C8 -61.1(4) 7_755 .
C7 C8 C9 N3 169.3(4) . .
C9 N3 C10 C11 175.0(3) . .
Ag2 N3 C10 C11 -50.0(4) 7_755 .
C15 N4 C11 C12 0.0(6) . .
Ag1 N4 C11 C12 176.0(3) 7_755 .
C15 N4 C11 C10 -177.6(4) . .
Ag1 N4 C11 C10 -1.7(5) 7_755 .
N3 C10 C11 N4 87.1(5) . .
N3 C10 C11 C12 -90.6(5) . .
N4 C11 C12 C13 -1.5(7) . .
C10 C11 C12 C13 176.1(5) . .
C11 C12 C13 C14 1.9(8) . .
C12 C13 C14 C15 -0.9(8) . .
C11 N4 C15 C14 0.9(7) . .
Ag1 N4 C15 C14 -175.2(4) 7_755 .
C13 C14 C15 N4 -0.5(8) . .
